data_2005657
loop_
_publ_author_name
'Raper, E. S.'
'Kubiak, M.'
'G\/lowiak, T.'

_publ_section_title
;
 2-(2-Thioxo-1,3-thiazolidin-3-yl)-4,5-dihydro-1,3-thiazol-1-ium
 Chloride, C~6~H~9~N~2~S~3~^+^.Cl^{-^}
;
_journal_issue 11
_journal_name_full 'Acta Crystallographica Section C'
_journal_page_first 2908
_journal_page_last 2910
_journal_paper_doi 10.1107/S0108270196008591
_journal_volume 52
_journal_year 1996
_chemical_formula_moiety 'C6 H9 N2 S3 1+,Cl 1-'
_chemical_formula_sum 'C6 H9 Cl N2 S3'
_chemical_formula_weight 240.78
_chemical_name_systematic
;
2-(2-thioxo-1,3-thiazolidin-3-yl)4,5-dihydro-1,3-thiazole hydrochloride
;
_space_group_IT_number 14
_symmetry_cell_setting monoclinic
_symmetry_space_group_name_Hall '-P 2ybc'
_symmetry_space_group_name_H-M 'P 1 21/c 1'
_audit_creation_method SHELXL
_cell_angle_alpha 90.00
_cell_angle_beta 111.25(3)
_cell_angle_gamma 90.00
_cell_formula_units_Z 4
_cell_length_a 11.249(2)
_cell_length_b 9.995(2)
_cell_length_c 9.362(2)
_cell_measurement_reflns_used 25
_cell_measurement_temperature 293(2)
_cell_measurement_theta_max 14
_cell_measurement_theta_min 9
_cell_volume 981.0(4)
_computing_cell_refinement 'XTL/XTLE (Syntex, 1976)'
_computing_data_collection 'XTL/XTLE (Syntex, 1976)'
_computing_data_reduction 'XTL/XTLE (Syntex, 1976)'
_computing_molecular_graphics 'Ortep (Johnson, 1976)'
_computing_structure_refinement 'SHELXL93 (Sheldrick, 1993)'
_computing_structure_solution 'SHELXS86 (Sheldrick, 1990)'
_diffrn_ambient_temperature 293(2)
_diffrn_measurement_device 'Syntex P2~1~ diffractometer'
_diffrn_measurement_method \q/2\q
_diffrn_radiation_monochromator 'graphite '
_diffrn_radiation_source 'fine-focus sealed tube'
_diffrn_radiation_type MoK\a
_diffrn_radiation_wavelength 0.71069
_diffrn_reflns_av_sigmaI/netI 0.0303
_diffrn_reflns_limit_h_max 13
_diffrn_reflns_limit_h_min 0
_diffrn_reflns_limit_k_max 12
_diffrn_reflns_limit_k_min 0
_diffrn_reflns_limit_l_max 10
_diffrn_reflns_limit_l_min -12
_diffrn_reflns_number 2218
_diffrn_reflns_theta_max 27.53
_diffrn_reflns_theta_min 2.82
_diffrn_standards_decay_% 2
_diffrn_standards_interval_count 50
_diffrn_standards_number 2
_exptl_absorpt_coefficient_mu 0.974
_exptl_absorpt_correction_type none
_exptl_crystal_colour colourless
_exptl_crystal_density_diffrn 1.630
_exptl_crystal_density_meas 1.61
_exptl_crystal_density_method flotation
_exptl_crystal_description 'elongated prism'
_exptl_crystal_F_000 496
_exptl_crystal_size_max 0.35
_exptl_crystal_size_mid 0.3
_exptl_crystal_size_min 0.3
_refine_diff_density_max 0.61
_refine_diff_density_min -0.26
_refine_ls_extinction_coef 0.013(3)
_refine_ls_extinction_method SHELXL
_refine_ls_goodness_of_fit_all 1.097
_refine_ls_goodness_of_fit_obs 1.097
_refine_ls_hydrogen_treatment refall
_refine_ls_matrix_type full
_refine_ls_number_parameters 146
_refine_ls_number_reflns 1253
_refine_ls_number_restraints 0
_refine_ls_restrained_S_all 1.097
_refine_ls_restrained_S_obs 1.097
_refine_ls_R_factor_all 0.0424
_refine_ls_R_factor_obs 0.0424
_refine_ls_shift/esd_max 0.099
_refine_ls_shift/esd_mean 0.022
_refine_ls_structure_factor_coef Fsqd
_refine_ls_weighting_details 'w=1/[\s^2^(Fo^2^)+(0.0749P)^2^+0.7261P] where P=(Fo^2^+2Fc^2^)/3'
_refine_ls_weighting_scheme calc
_refine_ls_wR_factor_all 0.1137
_refine_ls_wR_factor_obs 0.1137
_reflns_number_observed 1253
_reflns_number_total 1253
_reflns_observed_criterion >2sigma(I)
_cod_data_source_file mu1250.cif
_cod_data_source_block mu1250
_cod_depositor_comments
;
The following automatic conversions were performed:

'_refine_ls_weighting_scheme' value 'calc
w=1/[\s^2^(Fo^2^)+(0.0749P)^2^+0.7261P] where P=(Fo^2^+2Fc^2^)/3' was
changed to 'calc'. New tag '_refine_ls_weighting_details' was
created. The value of the new tag was set to
'w=1/[\s^2^(Fo^2^)+(0.0749P)^2^+0.7261P] where P=(Fo^2^+2Fc^2^)/3'.

Automatic conversion script
Id: cif_fix_values 3143 2015-03-26 13:38:13Z robertas 
;
_cod_original_cell_volume 981.0(3)
_cod_original_sg_symbol_H-M 'P 21/c'
_cod_database_code 2005657

loop_
_symmetry_equiv_pos_as_xyz
'x, y, z'
'-x, y+1/2, -z+1/2'
'-x, -y, -z'
'x, -y-1/2, z-1/2'

loop_
_atom_site_aniso_label
_atom_site_aniso_U_11
_atom_site_aniso_U_22
_atom_site_aniso_U_33
_atom_site_aniso_U_12
_atom_site_aniso_U_13
_atom_site_aniso_U_23
S11 0.0389(7) 0.0462(7) 0.0334(6) -0.0040(6) -0.0066(5) -0.0003(5)
S12 0.0601(8) 0.0340(6) 0.0437(7) -0.0031(6) 0.0023(6) -0.0062(5)
S21 0.0355(6) 0.0341(6) 0.0369(7) -0.0004(5) -0.0004(5) 0.0036(5)
Cl 0.0437(7) 0.0501(7) 0.0329(6) 0.0015(6) 0.0030(5) -0.0041(5)
N11 0.026(2) 0.031(2) 0.030(2) 0.0004(15) 0.0020(14) 0.000(2)
N21 0.028(2) 0.032(2) 0.035(2) -0.001(2) 0.001(2) -0.001(2)
C11 0.025(2) 0.032(2) 0.033(2) -0.001(2) 0.006(2) -0.004(2)
C12 0.052(3) 0.036(3) 0.036(3) 0.005(2) 0.007(2) 0.000(2)
C13 0.029(3) 0.043(3) 0.038(3) 0.000(2) -0.001(2) 0.006(2)
C21 0.026(2) 0.033(2) 0.031(2) -0.001(2) 0.006(2) 0.002(2)
C22 0.051(3) 0.029(3) 0.053(3) -0.003(2) 0.008(3) -0.002(2)
C23 0.038(3) 0.039(3) 0.049(3) -0.009(2) 0.000(2) -0.006(2)

loop_
_atom_site_label
_atom_site_occupancy
_atom_site_fract_x
_atom_site_fract_y
_atom_site_fract_z
_atom_site_U_iso_or_equiv
_atom_site_thermal_displace_type
_atom_site_calc_flag
_atom_site_type_symbol
S11 1 0.46647(12) 0.33187(13) 0.21921(13) 0.0450(4) Uani d S
S12 1 0.34827(15) 0.57258(12) 0.0443(2) 0.0505(4) Uani d S
S21 1 0.35732(12) 0.08546(11) 0.05263(14) 0.0393(3) Uani d S
Cl 1 -0.02363(12) 0.25050(12) -0.49818(13) 0.0453(4) Uani d Cl
N11 1 0.2767(3) 0.3370(4) -0.0614(4) 0.0313(8) Uani d N
N21 1 0.1732(4) 0.1489(4) -0.1955(5) 0.0346(9) Uani d N
H21 1 0.1197(47) 0.1955(47) -0.2684(57) 0.036(13) Uiso d H
C11 1 0.3639(4) 0.4014(4) 0.0646(5) 0.032(1) Uani d C
C12 1 0.2349(6) 0.5664(5) -0.1491(6) 0.044(1) Uani d C
H11 1 0.1699(59) 0.6251(64) -0.1510(69) 0.071(20) Uiso d H
H12 1 0.2867(45) 0.5745(45) -0.2161(54) 0.034(12) Uiso d H
C13 1 0.1796(5) 0.4269(5) -0.1679(6) 0.040(1) Uani d C
H13 1 0.1154(53) 0.4127(48) -0.1473(59) 0.039(15) Uiso d H
H14 1 0.1615(42) 0.3948(43) -0.2619(56) 0.024(11) Uiso d H
C21 1 0.2617(4) 0.2013(4) -0.0774(5) 0.0313(9) Uani d C
C22 1 0.2784(6) -0.0500(5) -0.0804(7) 0.047(1) Uani d C
H15 1 0.3405(51) -0.0768(48) -0.1195(59) 0.042(14) Uiso d H
H16 1 0.2670(42) -0.1178(45) -0.0205(52) 0.029(12) Uiso d H
C23 1 0.1540(5) 0.0063(5) -0.1871(7) 0.046(1) Uani d C
H18 1 0.0810(67) -0.0121(63) -0.1580(74) 0.077(20) Uiso d H
H19 1 0.1209(57) -0.0366(57) -0.2827(69) 0.062(17) Uiso d H

loop_
_atom_type_symbol
_atom_type_description
_atom_type_scat_dispersion_real
_atom_type_scat_dispersion_imag
_atom_type_scat_source
C C 0.0033 0.0016 'International Tables Vol C Tables 4.2.6.8 and 6.1.1.4'
H H 0.0000 0.0000 'International Tables Vol C Tables 4.2.6.8 and 6.1.1.4'
N N 0.0061 0.0033 'International Tables Vol C Tables 4.2.6.8 and 6.1.1.4'
S S 0.1246 0.1234 'International Tables Vol C Tables 4.2.6.8 and 6.1.1.4'
Cl Cl 0.1484 0.1585 'International Tables Vol C Tables 4.2.6.8 and 6.1.1.4'

loop_
_geom_angle_atom_site_label_1
_geom_angle_atom_site_label_2
_geom_angle_atom_site_label_3
_geom_angle
_geom_angle_publ_flag
C11 S12 C12 94.8(2) y
C21 S21 C22 89.5(2) y
C21 N11 C11 125.0(4) y
C21 N11 C13 119.7(3) y
C11 N11 C13 114.2(4) y
C21 N21 C23 115.7(4) y
C21 N21 H21 124.(3) no
C23 N21 H21 120.(3) no
N11 C11 S11 127.3(3) y
N11 C11 S12 110.7(3) y
S11 C11 S12 121.9(2) y
C13 C12 S12 105.1(3) y
C13 C12 H11 107.(4) no
S12 C12 H11 105.(4) no
C13 C12 H12 108.(3) no
S12 C12 H12 105.(3) no
H11 C12 H12 125.(5) no
N11 C13 C12 108.0(4) y
N11 C13 H13 103.(4) no
C12 C13 H13 119.(4) no
N11 C13 H14 107.(3) no
C12 C13 H14 113.(3) no
H13 C13 H14 105.(5) no
N21 C21 N11 121.2(4) y
N21 C21 S21 114.6(3) y
N11 C21 S21 124.2(3) y
C23 C22 S21 106.2(3) y
C23 C22 H15 120.(3) no
S21 C22 H15 103.(3) no
C23 C22 H16 112.(3) no
S21 C22 H16 106.(3) no
H15 C22 H16 108.(4) no
N21 C23 C22 106.4(4) y
N21 C23 H18 111.(4) no
C22 C23 H18 115.(4) no
N21 C23 H19 114.(4) no
C22 C23 H19 115.(4) no
H18 C23 H19 96.(5) no

loop_
_geom_bond_atom_site_label_1
_geom_bond_atom_site_label_2
_geom_bond_distance
_geom_bond_publ_flag
S11 C11 1.643(4) y
S12 C11 1.723(4) y
S12 C12 1.798(5) y
S21 C21 1.741(4) y
S21 C22 1.836(5) y
N11 C11 1.389(5) y
N11 C13 1.485(6) y
N11 C21 1.368(5) y
N21 C21 1.300(5) y
N21 C23 1.448(6) y
N21 H21 0.86(5) no
C12 C13 1.511(7) y
C12 H11 0.93(6) no
C12 H12 1.00(5) no
C13 H13 0.82(5) no
C13 H14 0.89(5) no
C22 C23 1.503(7) y
C22 H15 0.94(5) no
C22 H16 0.92(4) no
C23 H18 0.97(7) no
C23 H19 0.94(6) no

loop_
_geom_torsion_atom_site_label_1
_geom_torsion_atom_site_label_2
_geom_torsion_atom_site_label_3
_geom_torsion_atom_site_label_4
_geom_torsion
_geom_torsion_publ_flag
C21 N11 C11 S11 0.1(7) y
C13 N11 C11 S11 168.1(4) y
C21 N11 C11 S12 -177.4(3) y
C13 N11 C11 S12 -9.5(5) y
C12 S12 C11 N11 -6.8(4) y
C12 S12 C11 S11 175.5(3) y
C11 S12 C12 C13 20.0(4) y
C21 N11 C13 C12 -166.6(4) y
C11 N11 C13 C12 24.8(6) y
S12 C12 C13 N11 -27.3(6) y
C23 N21 C21 N11 -170.4(4) y
C23 N21 C21 S21 10.3(6) y
C11 N11 C21 N21 176.3(4) y
C13 N11 C21 N21 8.9(7) y
C11 N11 C21 S21 -4.5(6) y
C13 N11 C21 S21 -171.9(4) y
C22 S21 C21 N21 6.6(4) y
C22 S21 C21 N11 -172.6(4) y
C21 S21 C22 C23 -20.1(4) y
C21 N21 C23 C22 -25.7(6) y
S21 C22 C23 N21 28.0(6) y

loop_
_cod_related_entry_id
_cod_related_entry_database
_cod_related_entry_code
1 ChemSpider 21138008
